data_7040286
loop_
_publ_author_name
'Hardy, E. E.'
'Eddy, M. A.'
'Maynard, B. A.'
'Gorden, A. E. V.'

_publ_section_title
;
 Solid state \p-\p stacking and higher order dimensional crystal packing,
 reactivity, and electrochemical behaviour of salphenazine actinide and
 transition metal complexes.
;
_journal_issue 36
_journal_name_full 'Dalton transactions (Cambridge, England : 2003)'
_journal_page_first 14243
_journal_page_last 14251
_journal_paper_doi 10.1039/c6dt02389d
_journal_volume 45
_journal_year 2016
_chemical_formula_moiety 'C43 H52 N4 O3 Zn'
_chemical_formula_sum 'C43 H52 N4 O3 Zn'
_chemical_formula_weight 738.31
_space_group_crystal_system triclinic
_space_group_IT_number 2
_space_group_name_Hall '-P 1'
_space_group_name_H-M_alt 'P -1'
_symmetry_Int_Tables_number 2
_symmetry_space_group_name_Hall '-P 1'
_symmetry_space_group_name_H-M 'P -1'
_atom_sites_solution_primary direct
_audit_creation_date 2016-07-14
_audit_creation_method
;
Olex2 1.2
(compiled 2016.02.19 svn.r3266 for OlexSys, GUI svn.r5155)
;
_audit_update_record
;
2016-07-15 deposited with the CCDC.
2016-08-11 downloaded from the CCDC.
;
_cell_angle_alpha 105.875(2)
_cell_angle_beta 100.257(2)
_cell_angle_gamma 91.511(2)
_cell_formula_units_Z 2
_cell_length_a 9.3102(5)
_cell_length_b 15.1537(7)
_cell_length_c 16.4769(8)
_cell_measurement_reflns_used 9976
_cell_measurement_temperature 180.45
_cell_measurement_theta_max 27.87
_cell_measurement_theta_min 2.17
_cell_volume 2193.30(19)
_computing_cell_refinement 'SAINT v8.34A (Bruker, 2013)'
_computing_data_reduction 'SAINT v8.34A (Bruker, 2013)'
_computing_molecular_graphics 'Olex2 (Dolomanov et al., 2009)'
_computing_publication_material 'Olex2 (Dolomanov et al., 2009)'
_computing_structure_refinement 'olex2.refine (Bourhis et al., 2015)'
_computing_structure_solution 'ShelXS (Sheldrick, 2008)'
_diffrn_ambient_temperature 180.45
_diffrn_measured_fraction_theta_full 0.9951
_diffrn_measured_fraction_theta_max 0.9951
_diffrn_measurement_device_type 'Bruker APEX CCD'
_diffrn_measurement_method '\f and \w scans'
_diffrn_radiation_type 'Mo K\a'
_diffrn_radiation_wavelength 0.71073
_diffrn_reflns_av_R_equivalents 0.0552
_diffrn_reflns_av_unetI/netI 0.0462
_diffrn_reflns_limit_h_max 11
_diffrn_reflns_limit_h_min -11
_diffrn_reflns_limit_k_max 18
_diffrn_reflns_limit_k_min -18
_diffrn_reflns_limit_l_max 20
_diffrn_reflns_limit_l_min -20
_diffrn_reflns_number 43775
_diffrn_reflns_theta_full 25.7232
_diffrn_reflns_theta_max 25.72
_diffrn_reflns_theta_min 1.63
_diffrn_standards_number 0
_exptl_absorpt_coefficient_mu 0.599
_exptl_absorpt_correction_T_max 0.7453
_exptl_absorpt_correction_T_min 0.6337
_exptl_absorpt_correction_type multi-scan
_exptl_absorpt_process_details
'SADABS-2014/2 (Bruker,2014/2) was used for absorption correction. wR2(int) was 0.1335 before and 0.0677 after correction. The Ratio of minimum to maximum transmission is 0.8503. The \l/2 correction factor is 0.00150.'
_exptl_crystal_colour 'clear red'
_exptl_crystal_colour_lustre clear
_exptl_crystal_colour_primary red
_exptl_crystal_density_diffrn 1.1179
_exptl_crystal_description Fragment
_exptl_crystal_F_000 784.9006
_exptl_crystal_recrystallization_method 'Re-crystallisation from solvent: methanol/THF'
_exptl_crystal_size_max 0.2
_exptl_crystal_size_mid 0.1
_exptl_crystal_size_min 0.1
_refine_diff_density_max 0.5904
_refine_diff_density_min -0.6054
_refine_diff_density_rms 0.0903
_refine_ls_d_res_high 0.8188
_refine_ls_d_res_low 12.5314
_refine_ls_goodness_of_fit_ref 1.0636
_refine_ls_hydrogen_treatment mixed
_refine_ls_matrix_type full
_refine_ls_number_constraints 76
_refine_ls_number_parameters 476
_refine_ls_number_reflns 8341
_refine_ls_number_restraints 1
_refine_ls_restrained_S_all 1.0635
_refine_ls_R_factor_all 0.0614
_refine_ls_R_factor_gt 0.0467
_refine_ls_shift/su_max 0.0000
_refine_ls_shift/su_mean 0.0000
_refine_ls_structure_factor_coef Fsqd
_refine_ls_weighting_details 'w=1/[\s^2^(Fo^2^)+(0.0521P)^2^+1.6034P] where P=(Fo^2^+2Fc^2^)/3'
_refine_ls_weighting_scheme calc
_refine_ls_wR_factor_gt 0.1086
_refine_ls_wR_factor_ref 0.1186
_reflns_Friedel_coverage 0.0
_reflns_limit_h_max 11
_reflns_limit_h_min -11
_reflns_limit_k_max 17
_reflns_limit_k_min -18
_reflns_limit_l_max 20
_reflns_limit_l_min 0
_reflns_number_gt 6824
_reflns_number_total 8341
_reflns_threshold_expression I>=2u(I)
_cod_data_source_file c6dt02389d2.cif
_cod_data_source_block Emily05222015_0m
_cod_depositor_comments 'Adding full bibliography for 7040285--7040288.cif.'
_cod_database_code 7040286
_olex2_refinement_description
;
1. Fixed Uiso
 At 1.2 times of:
  All C(H) groups
 At 1.5 times of:
  All C(H,H,H) groups
2. Restrained distances
 H3-O3
 0.94 with sigma of 0.02
3.a Aromatic/amide H refined with riding coordinates:
 C15(H15), C3(H3a), C5(H5), C28(H28), C30(H30), C32(H32), C26(H26), C17(H17),
 C20(H20), C21(H21), C22(H22), C23(H23)
3.b Idealised Me refined as rotating group:
 C13(H13a,H13b,H13c), C12(H12a,H12b,H12c), C14(H14a,H14b,H14c), C8(H8a,H8b,
 H8c), C9(H9a,H9b,H9c), C10(H10a,H10b,H10c), C37(H37a,H37b,H37c), C38(H38a,H38b,
 H38c), C36(H36a,H36b,H36c), C42(H42a,H42b,H42c), C41(H41a,H41b,H41c), C40(H40a,
 H40b,H40c), C43(H43a,H43b,H43c)
;
_olex2_submission_special_instructions 'No special instructions were received'

loop_
_space_group_symop_id
_space_group_symop_operation_xyz
1 x,y,z
2 -x,-y,-z

loop_
_atom_site_label
_atom_site_type_symbol
_atom_site_fract_x
_atom_site_fract_y
_atom_site_fract_z
_atom_site_U_iso_or_equiv
_atom_site_adp_type
_atom_site_occupancy
_atom_site_refinement_flags_posn
Zn1 Zn 0.31842(3) 0.32444(2) 0.273192(18) 0.02258(10) Uani 1.000000 .
O1 O 0.3995(2) 0.20822(12) 0.28159(11) 0.0259(4) Uani 1.000000 .
O2 O 0.2306(2) 0.27798(13) 0.15143(11) 0.0292(4) Uani 1.000000 .
O3 O 0.5039(2) 0.39939(14) 0.26237(12) 0.0321(5) Uani 1.000000 D
N1 N 0.3529(2) 0.37068(13) 0.40613(12) 0.0185(4) Uani 1.000000 .
N2 N 0.1606(2) 0.41857(13) 0.28959(12) 0.0197(4) Uani 1.000000 .
N4 N 0.0146(2) 0.66357(14) 0.51186(14) 0.0265(5) Uani 1.000000 .
N3 N 0.2384(2) 0.62253(14) 0.63459(13) 0.0235(5) Uani 1.000000 .
C15 C 0.4360(3) 0.33200(16) 0.45689(15) 0.0202(5) Uani 1.000000 .
H15 H 0.4519(3) 0.36261(16) 0.51670(15) 0.0242(6) Uiso 1.000000 R
C6 C 0.5055(3) 0.24883(17) 0.43220(15) 0.0209(5) Uani 1.000000 .
C1 C 0.4801(3) 0.18878(17) 0.34570(16) 0.0205(5) Uani 1.000000 .
C2 C 0.5469(3) 0.10185(17) 0.33192(16) 0.0227(5) Uani 1.000000 .
C3 C 0.6379(3) 0.08545(17) 0.40069(17) 0.0246(6) Uani 1.000000 .
H3a H 0.6853(3) 0.02981(17) 0.39017(17) 0.0295(7) Uiso 1.000000 R
C4 C 0.6674(3) 0.14436(17) 0.48603(16) 0.0239(6) Uani 1.000000 .
C5 C 0.5986(3) 0.22426(18) 0.49970(16) 0.0251(6) Uani 1.000000 .
H5 H 0.6135(3) 0.26486(18) 0.55628(16) 0.0301(7) Uiso 1.000000 R
C11 C 0.7718(3) 0.11623(19) 0.55642(18) 0.0304(6) Uani 1.000000 .
C13 C 0.9277(3) 0.1179(2) 0.5377(2) 0.0408(8) Uani 1.000000 .
H13a H 0.9613(9) 0.1810(3) 0.5416(13) 0.0612(11) Uiso 1.000000 GR
H13b H 0.9937(5) 0.0956(14) 0.5798(8) 0.0612(11) Uiso 1.000000 GR
H13c H 0.9275(5) 0.0780(11) 0.4797(5) 0.0612(11) Uiso 1.000000 GR
C12 C 0.7727(4) 0.1811(2) 0.64587(18) 0.0450(8) Uani 1.000000 .
H12a H 0.8375(19) 0.1597(9) 0.6891(2) 0.0675(13) Uiso 1.000000 GR
H12b H 0.808(2) 0.2434(4) 0.6481(5) 0.0675(13) Uiso 1.000000 GR
H12c H 0.6732(6) 0.1819(12) 0.6577(6) 0.0675(13) Uiso 1.000000 GR
C14 C 0.7258(3) 0.0179(2) 0.5568(2) 0.0412(8) Uani 1.000000 .
H14a H 0.7916(14) 0.0014(6) 0.6029(9) 0.0618(11) Uiso 1.000000 GR
H14b H 0.6251(9) 0.0152(4) 0.5665(13) 0.0618(11) Uiso 1.000000 GR
H14c H 0.731(2) -0.0255(3) 0.5013(5) 0.0618(11) Uiso 1.000000 GR
C7 C 0.5118(3) 0.03010(17) 0.24268(16) 0.0250(6) Uani 1.000000 .
C8 C 0.5627(3) 0.0676(2) 0.17345(18) 0.0337(7) Uani 1.000000 .
H8a H 0.6695(4) 0.0797(12) 0.1872(7) 0.0505(10) Uiso 1.000000 GR
H8b H 0.5338(18) 0.0221(6) 0.1171(3) 0.0505(10) Uiso 1.000000 GR
H8c H 0.5172(16) 0.1249(7) 0.1721(8) 0.0505(10) Uiso 1.000000 GR
C9 C 0.3467(3) 0.00271(19) 0.21643(18) 0.0313(6) Uani 1.000000 .
H9a H 0.3265(4) -0.0455(9) 0.1615(6) 0.0469(10) Uiso 1.000000 GR
H9b H 0.3138(5) -0.0204(12) 0.2606(6) 0.0469(10) Uiso 1.000000 GR
H9c H 0.2944(3) 0.0565(4) 0.2104(12) 0.0469(10) Uiso 1.000000 GR
C10 C 0.5881(4) -0.05819(19) 0.24362(19) 0.0380(7) Uani 1.000000 .
H10a H 0.5586(17) -0.0835(8) 0.2874(9) 0.0570(11) Uiso 1.000000 GR
H10b H 0.5600(18) -0.1034(5) 0.1871(4) 0.0570(11) Uiso 1.000000 GR
H10c H 0.6945(4) -0.0441(3) 0.2569(13) 0.0570(11) Uiso 1.000000 GR
C16 C 0.2798(3) 0.44944(16) 0.43904(15) 0.0188(5) Uani 1.000000 .
C27 C 0.1696(3) 0.47349(16) 0.37510(15) 0.0180(5) Uani 1.000000 .
C28 C 0.0579(3) 0.42729(17) 0.22771(16) 0.0226(5) Uani 1.000000 .
H28 H -0.0075(3) 0.47336(17) 0.24309(16) 0.0271(7) Uiso 1.000000 R
C29 C 0.0332(3) 0.37500(17) 0.13941(15) 0.0223(5) Uani 1.000000 .
C30 C -0.0860(3) 0.39903(19) 0.08461(17) 0.0283(6) Uani 1.000000 .
H30 H -0.1394(3) 0.44921(19) 0.10803(17) 0.0340(7) Uiso 1.000000 R
C31 C -0.1264(3) 0.3521(2) -0.00093(17) 0.0296(6) Uani 1.000000 .
C35 C -0.2543(3) 0.3754(2) -0.06199(19) 0.0416(8) Uani 1.000000 .
C37 C -0.2050(4) 0.3876(2) -0.14190(19) 0.0464(8) Uani 1.000000 .
H37a H -0.1242(16) 0.4358(11) -0.1248(2) 0.0696(13) Uiso 1.000000 GR
H37b H -0.172(2) 0.3296(5) -0.1735(8) 0.0696(13) Uiso 1.000000 GR
H37c H -0.2870(7) 0.4053(15) -0.1788(7) 0.0696(13) Uiso 1.000000 GR
C38 C -0.3746(4) 0.2973(4) -0.0885(4) 0.112(2) Uani 1.000000 .
H38a H -0.3355(13) 0.2396(7) -0.116(2) 0.168(3) Uiso 1.000000 GR
H38b H -0.410(3) 0.2914(19) -0.0376(5) 0.168(3) Uiso 1.000000 GR
H38c H -0.456(2) 0.3106(15) -0.129(2) 0.168(3) Uiso 1.000000 GR
C36 C -0.3140(5) 0.4654(4) -0.0195(2) 0.103(2) Uani 1.000000 .
H36a H -0.342(4) 0.4617(11) 0.0343(13) 0.155(3) Uiso 1.000000 GR
H36b H -0.2386(16) 0.5161(5) -0.007(2) 0.155(3) Uiso 1.000000 GR
H36c H -0.400(3) 0.4762(15) -0.0582(11) 0.155(3) Uiso 1.000000 GR
C32 C -0.0465(3) 0.27599(19) -0.03190(16) 0.0286(6) Uani 1.000000 .
H32 H -0.0756(3) 0.24151(19) -0.09052(16) 0.0343(7) Uiso 1.000000 R
C33 C 0.0705(3) 0.24805(18) 0.01656(16) 0.0248(6) Uani 1.000000 .
C39 C 0.1514(3) 0.1638(2) -0.02116(17) 0.0311(6) Uani 1.000000 .
C42 C 0.0786(4) 0.1120(2) -0.11412(19) 0.0444(8) Uani 1.000000 .
H42a H 0.079(2) 0.1531(5) -0.1508(3) 0.0666(12) Uiso 1.000000 GR
H42b H 0.1328(14) 0.0585(9) -0.1351(5) 0.0666(12) Uiso 1.000000 GR
H42c H -0.0227(8) 0.0913(13) -0.1157(3) 0.0666(12) Uiso 1.000000 GR
C41 C 0.1521(4) 0.0953(2) 0.0330(2) 0.0480(9) Uani 1.000000 .
H41a H 0.197(2) 0.0397(7) 0.0059(8) 0.0721(13) Uiso 1.000000 GR
H41b H 0.209(2) 0.1237(6) 0.0910(5) 0.0721(13) Uiso 1.000000 GR
H41c H 0.0513(4) 0.0787(12) 0.0363(12) 0.0721(13) Uiso 1.000000 GR
C40 C 0.3095(3) 0.1946(2) -0.02123(19) 0.0409(8) Uani 1.000000 .
H40a H 0.3618(7) 0.1405(2) -0.0431(13) 0.0614(12) Uiso 1.000000 GR
H40b H 0.3094(3) 0.2354(12) -0.0582(11) 0.0614(12) Uiso 1.000000 GR
H40c H 0.3585(8) 0.2274(13) 0.0375(3) 0.0614(12) Uiso 1.000000 GR
C34 C 0.1171(3) 0.30071(18) 0.10541(16) 0.0228(6) Uani 1.000000 .
C26 C 0.0858(3) 0.54508(17) 0.40111(16) 0.0238(6) Uani 1.000000 .
H26 H 0.0145(3) 0.56077(17) 0.35952(16) 0.0285(7) Uiso 1.000000 R
C25 C 0.1033(3) 0.59628(16) 0.48883(16) 0.0213(5) Uani 1.000000 .
C24 C 0.0353(3) 0.70975(17) 0.59612(18) 0.0267(6) Uani 1.000000 .
C19 C 0.1484(3) 0.68977(17) 0.65830(17) 0.0263(6) Uani 1.000000 .
C18 C 0.2160(3) 0.57527(16) 0.55092(16) 0.0202(5) Uani 1.000000 .
C17 C 0.3035(3) 0.50161(16) 0.52293(15) 0.0199(5) Uani 1.000000 .
H17 H 0.3800(3) 0.48841(16) 0.56336(15) 0.0238(6) Uiso 1.000000 R
C20 C 0.1630(3) 0.73960(19) 0.74628(18) 0.0338(7) Uani 1.000000 .
H20 H 0.2374(3) 0.72696(19) 0.78819(18) 0.0406(8) Uiso 1.000000 R
C21 C 0.0701(3) 0.8056(2) 0.7705(2) 0.0409(8) Uani 1.000000 .
H21 H 0.0796(3) 0.8381(2) 0.8296(2) 0.0490(9) Uiso 1.000000 R
C22 C -0.0396(3) 0.8266(2) 0.7096(2) 0.0420(8) Uani 1.000000 .
H22 H -0.1020(3) 0.8735(2) 0.7282(2) 0.0504(10) Uiso 1.000000 R
C23 C -0.0579(3) 0.78054(19) 0.6244(2) 0.0366(7) Uani 1.000000 .
H23 H -0.1324(3) 0.79549(19) 0.5839(2) 0.0440(9) Uiso 1.000000 R
C43 C 0.5261(4) 0.4059(3) 0.1810(2) 0.0625(11) Uani 1.000000 .
H43a H 0.549(3) 0.3459(6) 0.1470(7) 0.0938(17) Uiso 1.000000 GR
H43b H 0.4370(11) 0.4246(18) 0.1507(7) 0.0938(17) Uiso 1.000000 GR
H43c H 0.6077(19) 0.4517(14) 0.1893(2) 0.0938(17) Uiso 1.000000 GR
H3 H 0.588(3) 0.391(2) 0.296(2) 0.065(12) Uiso 1.000000 D

loop_
_atom_site_aniso_label
_atom_site_aniso_U_11
_atom_site_aniso_U_22
_atom_site_aniso_U_33
_atom_site_aniso_U_12
_atom_site_aniso_U_13
_atom_site_aniso_U_23
Zn1 0.02603(18) 0.02246(17) 0.01766(16) 0.00654(12) 0.00351(12) 0.00304(12)
O1 0.0367(11) 0.0212(9) 0.0177(9) 0.0102(8) 0.0032(8) 0.0027(7)
O2 0.0320(11) 0.0328(11) 0.0177(9) 0.0105(8) 0.0012(8) 0.0004(8)
O3 0.0308(11) 0.0400(12) 0.0261(10) -0.0019(9) 0.0031(9) 0.0125(9)
N1 0.0218(11) 0.0156(10) 0.0171(10) 0.0042(8) 0.0042(8) 0.0023(8)
N2 0.0230(11) 0.0180(11) 0.0183(10) 0.0043(8) 0.0042(9) 0.0046(8)
N4 0.0259(12) 0.0177(11) 0.0342(13) 0.0047(9) 0.0098(10) 0.0019(10)
N3 0.0263(12) 0.0203(11) 0.0214(11) -0.0006(9) 0.0087(9) -0.0005(9)
C15 0.0249(13) 0.0188(13) 0.0148(12) 0.0017(10) 0.0040(10) 0.0014(10)
C6 0.0241(13) 0.0192(13) 0.0211(13) 0.0042(10) 0.0064(10) 0.0068(10)
C1 0.0210(13) 0.0204(13) 0.0225(13) 0.0025(10) 0.0093(10) 0.0068(10)
C2 0.0250(14) 0.0210(13) 0.0238(13) 0.0035(11) 0.0100(11) 0.0058(11)
C3 0.0251(14) 0.0195(13) 0.0320(14) 0.0092(11) 0.0103(11) 0.0080(11)
C4 0.0235(14) 0.0235(14) 0.0260(14) 0.0050(11) 0.0049(11) 0.0087(11)
C5 0.0288(14) 0.0260(14) 0.0191(13) 0.0057(11) 0.0032(11) 0.0046(11)
C11 0.0297(15) 0.0296(15) 0.0331(15) 0.0107(12) 0.0029(12) 0.0122(12)
C13 0.0290(16) 0.0444(19) 0.052(2) 0.0085(14) 0.0036(14) 0.0212(16)
C12 0.052(2) 0.050(2) 0.0290(16) 0.0238(16) -0.0035(14) 0.0093(14)
C14 0.0433(19) 0.0446(19) 0.0408(18) 0.0043(15) 0.0014(14) 0.0248(15)
C7 0.0307(15) 0.0199(13) 0.0248(13) 0.0067(11) 0.0100(11) 0.0037(11)
C8 0.0421(17) 0.0326(16) 0.0278(15) 0.0035(13) 0.0171(13) 0.0043(12)
C9 0.0365(16) 0.0261(15) 0.0281(15) 0.0010(12) 0.0104(12) 0.0001(12)
C10 0.0506(19) 0.0252(15) 0.0355(16) 0.0128(14) 0.0120(14) 0.0009(13)
C16 0.0200(13) 0.0150(12) 0.0212(12) 0.0009(10) 0.0055(10) 0.0040(10)
C27 0.0188(12) 0.0148(12) 0.0201(12) 0.0004(10) 0.0056(10) 0.0037(10)
C28 0.0247(14) 0.0213(13) 0.0237(13) 0.0064(11) 0.0063(11) 0.0079(11)
C29 0.0230(13) 0.0257(14) 0.0191(12) 0.0002(11) 0.0028(10) 0.0086(11)
C30 0.0268(14) 0.0350(16) 0.0263(14) 0.0084(12) 0.0077(11) 0.0116(12)
C31 0.0194(14) 0.0472(18) 0.0250(14) 0.0009(12) 0.0029(11) 0.0158(13)
C35 0.0271(16) 0.073(2) 0.0297(16) 0.0085(15) 0.0028(13) 0.0242(16)
C37 0.047(2) 0.066(2) 0.0287(16) 0.0123(17) 0.0010(14) 0.0226(16)
C38 0.030(2) 0.179(5) 0.145(5) -0.037(3) -0.038(3) 0.114(4)
C36 0.105(4) 0.181(5) 0.036(2) 0.111(4) 0.013(2) 0.041(3)
C32 0.0248(14) 0.0400(16) 0.0176(13) -0.0058(12) 0.0035(11) 0.0039(12)
C33 0.0217(13) 0.0324(15) 0.0192(13) -0.0041(11) 0.0042(10) 0.0061(11)
C39 0.0305(15) 0.0357(16) 0.0203(13) 0.0011(12) 0.0036(11) -0.0021(12)
C42 0.0410(18) 0.050(2) 0.0297(16) 0.0037(15) 0.0034(14) -0.0073(14)
C41 0.071(2) 0.0268(16) 0.0430(19) 0.0064(16) 0.0136(17) 0.0017(14)
C40 0.0311(16) 0.053(2) 0.0306(16) 0.0049(14) 0.0073(13) -0.0021(14)
C34 0.0208(13) 0.0268(14) 0.0214(13) -0.0034(11) 0.0043(10) 0.0081(11)
C26 0.0241(14) 0.0223(13) 0.0220(13) 0.0055(11) 0.0007(10) 0.0036(11)
C25 0.0209(13) 0.0139(12) 0.0284(14) -0.0002(10) 0.0072(11) 0.0034(10)
C24 0.0264(14) 0.0177(13) 0.0344(15) -0.0010(11) 0.0139(12) -0.0001(11)
C19 0.0265(14) 0.0185(13) 0.0328(15) -0.0037(11) 0.0161(12) -0.0008(11)
C18 0.0218(13) 0.0151(12) 0.0221(13) -0.0013(10) 0.0075(10) 0.0005(10)
C17 0.0197(13) 0.0202(13) 0.0188(12) 0.0027(10) 0.0030(10) 0.0042(10)
C20 0.0380(17) 0.0302(15) 0.0292(15) -0.0013(13) 0.0144(13) -0.0029(12)
C21 0.0441(19) 0.0329(17) 0.0400(18) -0.0049(14) 0.0264(15) -0.0098(14)
C22 0.0351(17) 0.0293(16) 0.057(2) 0.0023(13) 0.0280(16) -0.0077(15)
C23 0.0305(16) 0.0246(15) 0.0526(19) 0.0053(12) 0.0182(14) 0.0004(13)
C43 0.061(2) 0.091(3) 0.043(2) -0.019(2) 0.0073(18) 0.035(2)

loop_
_atom_type_symbol
_atom_type_scat_dispersion_real
_atom_type_scat_dispersion_imag
_atom_type_scat_Cromer_Mann_a1
_atom_type_scat_Cromer_Mann_a2
_atom_type_scat_Cromer_Mann_a3
_atom_type_scat_Cromer_Mann_a4
_atom_type_scat_Cromer_Mann_b1
_atom_type_scat_Cromer_Mann_b2
_atom_type_scat_Cromer_Mann_b3
_atom_type_scat_Cromer_Mann_b4
_atom_type_scat_Cromer_Mann_c
_atom_type_scat_source
_atom_type_scat_dispersion_source
H 0.00000 0.00000 0.49300 0.32291 0.14019 0.04081 10.51090 26.12570 3.14236 57.79970 0.0030380000826 'International Tables Volume C Table 6.1.1.4 (pp. 500-502)' 'Henke, Gullikson and Davis, At. Data and Nucl. Data Tables, 1993, 54, 2'
C 0.00347 0.00161 2.31000 1.02000 1.58860 0.86500 20.84390 10.20750 0.56870 51.65120 0.215599998832 'International Tables Volume C Table 6.1.1.4 (pp. 500-502)' 'Henke, Gullikson and Davis, At. Data and Nucl. Data Tables, 1993, 54, 2'
Zn 0.31207 1.46666 14.07430 7.03180 5.16520 2.41000 3.26550 0.23330 10.31630 58.70970 1.30410003662 'International Tables Volume C Table 6.1.1.4 (pp. 500-502)' 'Henke, Gullikson and Davis, At. Data and Nucl. Data Tables, 1993, 54, 2'
O 0.01158 0.00611 3.04850 2.28680 1.54630 0.86700 13.27710 5.70110 0.32390 32.90890 0.250800013542 'International Tables Volume C Table 6.1.1.4 (pp. 500-502)' 'Henke, Gullikson and Davis, At. Data and Nucl. Data Tables, 1993, 54, 2'
N 0.00653 0.00323 12.21260 3.13220 2.01250 1.16630 0.00570 9.89330 28.99750 0.58260 -11.5290002823 'International Tables Volume C Table 6.1.1.4 (pp. 500-502)' 'Henke, Gullikson and Davis, At. Data and Nucl. Data Tables, 1993, 54, 2'

loop_
_geom_angle_atom_site_label_1
_geom_angle_atom_site_label_2
_geom_angle_atom_site_label_3
_geom_angle
O2 Zn1 O1 94.93(7)
O3 Zn1 O1 101.34(8)
O3 Zn1 O2 98.66(8)
N1 Zn1 O1 89.46(7)
N1 Zn1 O2 164.37(8)
N1 Zn1 O3 95.17(8)
N2 Zn1 O1 152.16(8)
N2 Zn1 O2 89.89(8)
N2 Zn1 O3 105.01(8)
N2 Zn1 N1 79.46(8)
C1 O1 Zn1 130.08(16)
C34 O2 Zn1 131.72(16)
C43 O3 Zn1 120.97(19)
H3 O3 Zn1 114(2)
H3 O3 C43 112(2)
C15 N1 Zn1 123.74(16)
C16 N1 Zn1 114.68(15)
C16 N1 C15 121.6(2)
C27 N2 Zn1 114.74(15)
C28 N2 Zn1 124.29(17)
C28 N2 C27 121.0(2)
C24 N4 C25 116.9(2)
C18 N3 C19 117.2(2)
H15 C15 N1 116.52(13)
C6 C15 N1 127.0(2)
C6 C15 H15 116.52(14)
C1 C6 C15 123.6(2)
C5 C6 C15 116.0(2)
C5 C6 C1 120.3(2)
C6 C1 O1 123.1(2)
C2 C1 O1 119.5(2)
C2 C1 C6 117.4(2)
C3 C2 C1 117.9(2)
C7 C2 C1 120.0(2)
C7 C2 C3 122.0(2)
H3a C3 C2 117.15(15)
C4 C3 C2 125.7(2)
C4 C3 H3a 117.15(14)
C5 C4 C3 116.2(2)
C11 C4 C3 119.6(2)
C11 C4 C5 124.2(2)
C4 C5 C6 122.4(2)
H5 C5 C6 118.80(14)
H5 C5 C4 118.80(15)
C13 C11 C4 108.9(2)
C12 C11 C4 111.9(2)
C12 C11 C13 108.9(2)
C14 C11 C4 110.3(2)
C14 C11 C13 108.5(2)
C14 C11 C12 108.2(2)
H13a C13 C11 109.5
H13b C13 C11 109.5
H13b C13 H13a 109.5
H13c C13 C11 109.5
H13c C13 H13a 109.5
H13c C13 H13b 109.5
H12a C12 C11 109.5
H12b C12 C11 109.5
H12b C12 H12a 109.5
H12c C12 C11 109.5
H12c C12 H12a 109.5
H12c C12 H12b 109.5
H14a C14 C11 109.5
H14b C14 C11 109.5
H14b C14 H14a 109.5
H14c C14 C11 109.5
H14c C14 H14a 109.5
H14c C14 H14b 109.5
C8 C7 C2 111.4(2)
C9 C7 C2 110.2(2)
C9 C7 C8 109.3(2)
C10 C7 C2 111.3(2)
C10 C7 C8 107.5(2)
C10 C7 C9 107.0(2)
H8a C8 C7 109.5
H8b C8 C7 109.5
H8b C8 H8a 109.5
H8c C8 C7 109.5
H8c C8 H8a 109.5
H8c C8 H8b 109.5
H9a C9 C7 109.5
H9b C9 C7 109.5
H9b C9 H9a 109.5
H9c C9 C7 109.5
H9c C9 H9a 109.5
H9c C9 H9b 109.5
H10a C10 C7 109.5
H10b C10 C7 109.5
H10b C10 H10a 109.5
H10c C10 C7 109.5
H10c C10 H10a 109.5
H10c C10 H10b 109.5
C27 C16 N1 114.6(2)
C17 C16 N1 125.7(2)
C17 C16 C27 119.7(2)
C16 C27 N2 115.0(2)
C26 C27 N2 125.7(2)
C26 C27 C16 119.4(2)
H28 C28 N2 116.52(14)
C29 C28 N2 127.0(2)
C29 C28 H28 116.52(14)
C30 C29 C28 115.8(2)
C34 C29 C28 124.2(2)
C34 C29 C30 120.0(2)
H30 C30 C29 118.91(15)
C31 C30 C29 122.2(3)
C31 C30 H30 118.91(16)
C35 C31 C30 123.8(3)
C32 C31 C30 116.6(2)
C32 C31 C35 119.5(2)
C37 C35 C31 110.7(2)
C38 C35 C31 108.8(3)
C38 C35 C37 109.3(3)
C36 C35 C31 111.2(3)
C36 C35 C37 106.8(3)
C36 C35 C38 109.9(4)
H37a C37 C35 109.5
H37b C37 C35 109.5
H37b C37 H37a 109.5
H37c C37 C35 109.5
H37c C37 H37a 109.5
H37c C37 H37b 109.5
H38a C38 C35 109.5
H38b C38 C35 109.5
H38b C38 H38a 109.5
H38c C38 C35 109.5
H38c C38 H38a 109.5
H38c C38 H38b 109.5
H36a C36 C35 109.5
H36b C36 C35 109.5
H36b C36 H36a 109.5
H36c C36 C35 109.5
H36c C36 H36a 109.5
H36c C36 H36b 109.5
H32 C32 C31 117.52(15)
C33 C32 C31 125.0(2)
C33 C32 H32 117.52(16)
C39 C33 C32 122.2(2)
C34 C33 C32 118.0(2)
C34 C33 C39 119.8(2)
C42 C39 C33 112.3(2)
C41 C39 C33 110.0(2)
C41 C39 C42 107.3(2)
C40 C39 C33 109.8(2)
C40 C39 C42 108.0(2)
C40 C39 C41 109.3(3)
H42a C42 C39 109.5
H42b C42 C39 109.5
H42b C42 H42a 109.5
H42c C42 C39 109.5
H42c C42 H42a 109.5
H42c C42 H42b 109.5
H41a C41 C39 109.5
H41b C41 C39 109.5
H41b C41 H41a 109.5
H41c C41 C39 109.5
H41c C41 H41a 109.5
H41c C41 H41b 109.5
H40a C40 C39 109.5
H40b C40 C39 109.5
H40b C40 H40a 109.5
H40c C40 C39 109.5
H40c C40 H40a 109.5
H40c C40 H40b 109.5
C29 C34 O2 122.8(2)
C33 C34 O2 119.1(2)
C33 C34 C29 118.0(2)
H26 C26 C27 119.29(14)
C25 C26 C27 121.4(2)
C25 C26 H26 119.29(14)
C26 C25 N4 119.3(2)
C18 C25 N4 121.6(2)
C18 C25 C26 119.1(2)
C19 C24 N4 121.8(2)
C23 C24 N4 119.2(3)
C23 C24 C19 118.9(2)
C24 C19 N3 121.0(2)
C20 C19 N3 119.8(3)
C20 C19 C24 119.2(2)
C25 C18 N3 121.5(2)
C17 C18 N3 119.7(2)
C17 C18 C25 118.9(2)
C18 C17 C16 121.3(2)
H17 C17 C16 119.33(14)
H17 C17 C18 119.33(14)
H20 C20 C19 120.05(17)
C21 C20 C19 119.9(3)
C21 C20 H20 120.05(19)
H21 C21 C20 119.41(19)
C22 C21 C20 121.2(3)
C22 C21 H21 119.41(16)
H22 C22 C21 119.48(16)
C23 C22 C21 121.0(3)
C23 C22 H22 119.48(19)
C22 C23 C24 119.8(3)
H23 C23 C24 120.12(18)
H23 C23 C22 120.12(19)
H43a C43 O3 109.5
H43b C43 O3 109.5
H43b C43 H43a 109.5
H43c C43 O3 109.5
H43c C43 H43a 109.5
H43c C43 H43b 109.5

loop_
_geom_bond_atom_site_label_1
_geom_bond_atom_site_label_2
_geom_bond_distance
Zn1 O1 1.9637(17)
Zn1 O2 1.9499(17)
Zn1 O3 2.1024(19)
Zn1 N1 2.0713(19)
Zn1 N2 2.075(2)
O1 C1 1.291(3)
O2 C34 1.299(3)
O3 C43 1.421(4)
O3 H3 0.905(18)
N1 C15 1.305(3)
N1 C16 1.415(3)
N2 C27 1.413(3)
N2 C28 1.306(3)
N4 C25 1.345(3)
N4 C24 1.349(3)
N3 C19 1.355(3)
N3 C18 1.344(3)
C15 H15 0.9500
C15 C6 1.424(3)
C6 C1 1.440(3)
C6 C5 1.424(3)
C1 C2 1.450(3)
C2 C3 1.374(4)
C2 C7 1.545(3)
C3 H3a 0.9500
C3 C4 1.419(4)
C4 C5 1.367(4)
C4 C11 1.537(4)
C5 H5 0.9500
C11 C13 1.538(4)
C11 C12 1.530(4)
C11 C14 1.542(4)
C13 H13a 0.9800
C13 H13b 0.9800
C13 H13c 0.9800
C12 H12a 0.9800
C12 H12b 0.9800
C12 H12c 0.9800
C14 H14a 0.9800
C14 H14b 0.9800
C14 H14c 0.9800
C7 C8 1.544(4)
C7 C9 1.534(4)
C7 C10 1.534(4)
C8 H8a 0.9800
C8 H8b 0.9800
C8 H8c 0.9800
C9 H9a 0.9800
C9 H9b 0.9800
C9 H9c 0.9800
C10 H10a 0.9800
C10 H10b 0.9800
C10 H10c 0.9800
C16 C27 1.463(3)
C16 C17 1.367(3)
C27 C26 1.371(3)
C28 H28 0.9500
C28 C29 1.428(3)
C29 C30 1.423(4)
C29 C34 1.431(4)
C30 H30 0.9500
C30 C31 1.372(4)
C31 C35 1.532(4)
C31 C32 1.415(4)
C35 C37 1.524(4)
C35 C38 1.523(5)
C35 C36 1.521(5)
C37 H37a 0.9800
C37 H37b 0.9800
C37 H37c 0.9800
C38 H38a 0.9800
C38 H38b 0.9800
C38 H38c 0.9800
C36 H36a 0.9800
C36 H36b 0.9800
C36 H36c 0.9800
C32 H32 0.9500
C32 C33 1.379(4)
C33 C39 1.538(4)
C33 C34 1.444(3)
C39 C42 1.538(4)
C39 C41 1.543(4)
C39 C40 1.532(4)
C42 H42a 0.9800
C42 H42b 0.9800
C42 H42c 0.9800
C41 H41a 0.9800
C41 H41b 0.9800
C41 H41c 0.9800
C40 H40a 0.9800
C40 H40b 0.9800
C40 H40c 0.9800
C26 H26 0.9500
C26 C25 1.419(3)
C25 C18 1.436(3)
C24 C19 1.432(4)
C24 C23 1.429(4)
C19 C20 1.420(4)
C18 C17 1.422(3)
C17 H17 0.9500
C20 H20 0.9500
C20 C21 1.364(4)
C21 H21 0.9500
C21 C22 1.406(5)
C22 H22 0.9500
C22 C23 1.364(4)
C23 H23 0.9500
C43 H43a 0.9800
C43 H43b 0.9800
C43 H43c 0.9800

loop_
_smtbx_masks_void_nr
_smtbx_masks_void_average_x
_smtbx_masks_void_average_y
_smtbx_masks_void_average_z
_smtbx_masks_void_volume
_smtbx_masks_void_count_electrons
1 -0.267 -0.290 0.291 177.6 35.4
2 0.267 0.290 0.709 177.6 35.6
3 0.309 0.856 0.975 35.5 0.0
4 0.691 0.144 0.025 35.5 0.0

loop_
_restr_distance_atom_site_label_1
_restr_distance_atom_site_label_2
_restr_distance_site_symmetry_2
_restr_distance_target
_restr_distance_target_weight_param
_restr_distance_diff
H3 O3 1 0.9400 0.0200 0.0353
